data_2204733
loop_
_publ_author_name
'You, Zhong-Lu'
'Zhu, Hai-Liang'
'Liu, Wei-Sheng'

_publ_section_title <i>catena</i>-Poly[[aquanitritosilver(I)]-\m-1,4-diazabicyclo[2,2,2]octane-\k^2^<i>N:N</i>']
_journal_issue 12
_journal_name_full 'Acta Crystallographica Section E'
_journal_page_first m1744
_journal_page_last m1746
_journal_paper_doi 10.1107/S1600536804026650
_journal_volume 60
_journal_year 2004
_chemical_formula_iupac '[Ag (N O2) (C6 H12 N2) (H2 O)]'
_chemical_formula_moiety 'C6 H14 Ag N3 O3'
_chemical_formula_sum 'C6 H14 Ag N3 O3'
_chemical_formula_weight 284.07
_chemical_name_systematic
;
catena-Poly[[aquanitritosilver(I)]\m-1,4-diazabicyclo[2,2,2]octane-\k^2^N:N']
;
_space_group_IT_number 78
_symmetry_cell_setting tetragonal
_symmetry_space_group_name_Hall 'P 4cw'
_symmetry_space_group_name_H-M 'P 43'
_atom_sites_solution_hydrogens geom
_atom_sites_solution_primary direct
_atom_sites_solution_secondary difmap
_audit_creation_method SHELXL-97
_cell_angle_alpha 90.00
_cell_angle_beta 90.00
_cell_angle_gamma 90.00
_cell_formula_units_Z 4
_cell_length_a 6.706(3)
_cell_length_b 6.706(3)
_cell_length_c 21.834(16)
_cell_measurement_reflns_used 4594
_cell_measurement_temperature 298(2)
_cell_measurement_theta_max 26.499
_cell_measurement_theta_min 3.566
_cell_volume 981.9(10)
_computing_cell_refinement SMART
_computing_data_collection 'SMART (Bruker, 1998)'
_computing_data_reduction 'SAINT (Bruker, 1998)'
_computing_molecular_graphics 'SHELXTL (Sheldrick, 1997)'
_computing_publication_material SHELXTL
_computing_structure_refinement 'SHELXL-97 (Sheldrick, 1997)'
_computing_structure_solution 'SHELXS-97 (Sheldrick, 1997)'
_diffrn_ambient_temperature 298(2)
_diffrn_measured_fraction_theta_full 1.000
_diffrn_measured_fraction_theta_max 1.000
_diffrn_measurement_device_type 'Bruker SMART CCD area-detector'
_diffrn_measurement_method \w
_diffrn_radiation_monochromator graphite
_diffrn_radiation_source 'fine-focus sealed tube'
_diffrn_radiation_type MoK\a
_diffrn_radiation_wavelength 0.71073
_diffrn_reflns_av_R_equivalents 0.0233
_diffrn_reflns_av_sigmaI/netI 0.0158
_diffrn_reflns_limit_h_max 7
_diffrn_reflns_limit_h_min -7
_diffrn_reflns_limit_k_max 7
_diffrn_reflns_limit_k_min -7
_diffrn_reflns_limit_l_max 18
_diffrn_reflns_limit_l_min -25
_diffrn_reflns_number 5148
_diffrn_reflns_theta_full 25.03
_diffrn_reflns_theta_max 25.03
_diffrn_reflns_theta_min 3.04
_diffrn_standards_decay_% 0
_diffrn_standards_interval_count 0
_diffrn_standards_interval_time 0
_diffrn_standards_number 0
_exptl_absorpt_coefficient_mu 2.034
_exptl_absorpt_correction_T_max 0.473
_exptl_absorpt_correction_T_min 0.402
_exptl_absorpt_correction_type multi-scan
_exptl_absorpt_process_details '(SADABS; Sheldrick, 1996)'
_exptl_crystal_colour colourless
_exptl_crystal_density_diffrn 1.922
_exptl_crystal_density_method 'not measured'
_exptl_crystal_description block
_exptl_crystal_F_000 568
_exptl_crystal_size_max 0.48
_exptl_crystal_size_mid 0.43
_exptl_crystal_size_min 0.37
_refine_diff_density_max 0.518
_refine_diff_density_min -1.580
_refine_ls_abs_structure_details 'Flack (1983), 590 Friedels'
_refine_ls_abs_structure_Flack 0.07(7)
_refine_ls_extinction_method none
_refine_ls_goodness_of_fit_ref 1.285
_refine_ls_hydrogen_treatment mixed
_refine_ls_matrix_type full
_refine_ls_number_parameters 124
_refine_ls_number_reflns 1478
_refine_ls_number_restraints 4
_refine_ls_restrained_S_all 1.283
_refine_ls_R_factor_all 0.0409
_refine_ls_R_factor_gt 0.0404
_refine_ls_shift/su_max 0.000
_refine_ls_shift/su_mean 0.000
_refine_ls_structure_factor_coef Fsqd
_refine_ls_weighting_details 'calc w = 1/[\s^2^(Fo^2^)+(0.0672P)^2^] where P = (Fo^2^+2Fc^2^)/3'
_refine_ls_weighting_scheme calc
_refine_ls_wR_factor_gt 0.0953
_refine_ls_wR_factor_ref 0.0957
_reflns_number_gt 1448
_reflns_number_total 1478
_reflns_threshold_expression I>2\s(I)
_cod_data_source_file lh6294.cif
_cod_data_source_block I
_cod_database_code 2204733
_cod_database_fobs_code 2204733

loop_
_symmetry_equiv_pos_as_xyz
'x, y, z'
'-x, -y, z+1/2'
'-y, x, z+3/4'
'y, -x, z+1/4'

loop_
_atom_site_label
_atom_site_fract_x
_atom_site_fract_y
_atom_site_fract_z
_atom_site_U_iso_or_equiv
_atom_site_adp_type
_atom_site_calc_flag
_atom_site_refinement_flags
_atom_site_occupancy
_atom_site_type_symbol
Ag1 0.16956(6) 0.52184(6) 0.23199(5) 0.03857(19) Uani d . 1 Ag
O1 0.4885(7) 0.3271(7) 0.2252(3) 0.0572(13) Uani d . 1 O
O2 0.3196(9) 0.2432(9) 0.3006(3) 0.0668(16) Uani d . 1 O
O3 -0.1153(8) 0.3321(10) 0.1774(3) 0.0612(15) Uani d D 1 O
N1 0.2596(7) 0.7341(7) 0.1508(2) 0.0292(10) Uani d . 1 N
N2 0.3631(8) 0.9721(6) 0.0633(3) 0.0288(11) Uani d . 1 N
N3 0.4778(9) 0.2228(10) 0.2716(4) 0.0499(15) Uani d . 1 N
C1 0.4736(10) 0.7860(11) 0.1562(4) 0.0435(15) Uani d . 1 C
H1A 0.5526 0.6650 0.1582 0.052 Uiso calc R 1 H
H1B 0.4956 0.8607 0.1936 0.052 Uiso calc R 1 H
C2 0.5407(9) 0.9129(11) 0.1002(4) 0.0436(15) Uani d . 1 C
H2A 0.6101 1.0312 0.1143 0.052 Uiso calc R 1 H
H2B 0.6317 0.8361 0.0750 0.052 Uiso calc R 1 H
C3 0.1411(12) 0.9238(11) 0.1532(4) 0.0506(18) Uani d . 1 C
H3A 0.1541 0.9841 0.1934 0.061 Uiso calc R 1 H
H3B 0.0012 0.8949 0.1462 0.061 Uiso calc R 1 H
C4 0.2177(12) 1.0699(10) 0.1037(4) 0.0463(16) Uani d . 1 C
H4A 0.1060 1.1177 0.0796 0.056 Uiso calc R 1 H
H4B 0.2796 1.1840 0.1233 0.056 Uiso calc R 1 H
C5 0.2290(12) 0.6403(10) 0.0900(3) 0.0475(17) Uani d . 1 C
H5A 0.0928 0.5928 0.0869 0.057 Uiso calc R 1 H
H5B 0.3173 0.5265 0.0859 0.057 Uiso calc R 1 H
C6 0.2703(11) 0.7887(10) 0.0382(3) 0.0443(15) Uani d . 1 C
H6A 0.3589 0.7284 0.0084 0.053 Uiso calc R 1 H
H6B 0.1464 0.8224 0.0178 0.053 Uiso calc R 1 H
H1 -0.147(14) 0.333(18) 0.1402(12) 0.080 Uiso d D 1 H
H2 -0.215(9) 0.300(16) 0.198(4) 0.080 Uiso d D 1 H

loop_
_atom_site_aniso_label
_atom_site_aniso_U_11
_atom_site_aniso_U_22
_atom_site_aniso_U_33
_atom_site_aniso_U_12
_atom_site_aniso_U_13
_atom_site_aniso_U_23
Ag1 0.0407(3) 0.0465(3) 0.0285(3) 0.00881(16) 0.01154(18) 0.0105(2)
O1 0.054(2) 0.061(3) 0.057(4) 0.005(2) 0.015(3) 0.015(3)
O2 0.068(3) 0.072(3) 0.060(4) 0.019(3) 0.023(3) 0.017(3)
O3 0.044(3) 0.095(4) 0.045(3) -0.011(3) 0.004(2) -0.016(3)
N1 0.036(2) 0.029(2) 0.022(3) 0.0027(16) 0.0007(18) 0.0039(19)
N2 0.039(2) 0.026(2) 0.021(3) -0.0013(16) 0.000(2) 0.0052(17)
N3 0.052(3) 0.046(3) 0.052(5) 0.012(2) -0.007(3) 0.009(3)
C1 0.042(3) 0.048(3) 0.040(4) -0.005(3) -0.008(3) 0.018(3)
C2 0.044(4) 0.047(4) 0.040(4) -0.007(3) -0.008(3) 0.013(3)
C3 0.061(4) 0.048(4) 0.043(5) 0.015(3) 0.012(3) 0.014(3)
C4 0.062(4) 0.039(3) 0.037(4) 0.013(3) 0.016(3) 0.010(3)
C5 0.069(4) 0.037(3) 0.037(4) -0.017(3) 0.001(3) -0.001(3)
C6 0.059(4) 0.041(3) 0.033(4) -0.014(3) -0.005(3) 0.002(3)

loop_
_atom_type_symbol
_atom_type_description
_atom_type_scat_dispersion_real
_atom_type_scat_dispersion_imag
_atom_type_scat_source
C C 0.0033 0.0016 'International Tables Vol C Tables 4.2.6.8 and 6.1.1.4'
H H 0.0000 0.0000 'International Tables Vol C Tables 4.2.6.8 and 6.1.1.4'
N N 0.0061 0.0033 'International Tables Vol C Tables 4.2.6.8 and 6.1.1.4'
O O 0.0106 0.0060 'International Tables Vol C Tables 4.2.6.8 and 6.1.1.4'
Ag Ag -0.8971 1.1015 'International Tables Vol C Tables 4.2.6.8 and 6.1.1.4'

loop_
_geom_angle_atom_site_label_1
_geom_angle_atom_site_label_2
_geom_angle_atom_site_label_3
_geom_angle_site_symmetry_1
_geom_angle_site_symmetry_3
_geom_angle
_geom_angle_publ_flag
N2 Ag1 N1 4_465 . 121.09(17) yes
N2 Ag1 O1 4_465 . 134.2(2) yes
N1 Ag1 O1 . . 92.92(17) yes
N2 Ag1 O3 4_465 . 95.37(18) yes
N1 Ag1 O3 . . 98.0(2) yes
O1 Ag1 O3 . . 110.2(2) yes
N2 Ag1 O2 4_465 . 91.09(19) yes
N1 Ag1 O2 . . 140.39(17) yes
O1 Ag1 O2 . . 47.95(19) yes
O3 Ag1 O2 . . 101.4(2) yes
N3 O1 Ag1 . . 101.3(4) ?
N3 O2 Ag1 . . 96.7(5) ?
Ag1 O3 H1 . . 129(7) ?
Ag1 O3 H2 . . 118(7) ?
H1 O3 H2 . . 109(8) ?
C1 N1 C5 . . 107.8(5) ?
C1 N1 C3 . . 108.1(5) ?
C5 N1 C3 . . 108.5(6) ?
C1 N1 Ag1 . . 109.3(4) ?
C5 N1 Ag1 . . 112.5(4) ?
C3 N1 Ag1 . . 110.5(4) ?
C4 N2 C6 . . 108.2(5) ?
C4 N2 C2 . . 108.9(6) ?
C6 N2 C2 . . 108.3(5) ?
C4 N2 Ag1 . 3_664 114.9(4) ?
C6 N2 Ag1 . 3_664 109.1(4) ?
C2 N2 Ag1 . 3_664 107.3(4) ?
O1 N3 O2 . . 113.9(5) ?
N1 C1 C2 . . 110.2(5) ?
N1 C1 H1A . . 109.6 ?
C2 C1 H1A . . 109.6 ?
N1 C1 H1B . . 109.6 ?
C2 C1 H1B . . 109.6 ?
H1A C1 H1B . . 108.1 ?
N2 C2 C1 . . 109.8(5) ?
N2 C2 H2A . . 109.7 ?
C1 C2 H2A . . 109.7 ?
N2 C2 H2B . . 109.7 ?
C1 C2 H2B . . 109.7 ?
H2A C2 H2B . . 108.2 ?
N1 C3 C4 . . 109.6(6) ?
N1 C3 H3A . . 109.7 ?
C4 C3 H3A . . 109.7 ?
N1 C3 H3B . . 109.7 ?
C4 C3 H3B . . 109.7 ?
H3A C3 H3B . . 108.2 ?
N2 C4 C3 . . 110.9(5) ?
N2 C4 H4A . . 109.5 ?
C3 C4 H4A . . 109.5 ?
N2 C4 H4B . . 109.5 ?
C3 C4 H4B . . 109.5 ?
H4A C4 H4B . . 108.0 ?
N1 C5 C6 . . 111.1(5) ?
N1 C5 H5A . . 109.4 ?
C6 C5 H5A . . 109.4 ?
N1 C5 H5B . . 109.4 ?
C6 C5 H5B . . 109.4 ?
H5A C5 H5B . . 108.0 ?
N2 C6 C5 . . 110.0(6) ?
N2 C6 H6A . . 109.7 ?
C5 C6 H6A . . 109.7 ?
N2 C6 H6B . . 109.7 ?
C5 C6 H6B . . 109.7 ?
H6A C6 H6B . . 108.2 ?

loop_
_geom_bond_atom_site_label_1
_geom_bond_atom_site_label_2
_geom_bond_site_symmetry_2
_geom_bond_distance
_geom_bond_publ_flag
Ag1 N2 4_465 2.345(5) yes
Ag1 N1 . 2.353(5) yes
Ag1 O1 . 2.511(5) yes
Ag1 O3 . 2.586(5) yes
Ag1 O2 . 2.598(6) yes
O1 N3 . 1.235(10) ?
O2 N3 . 1.243(9) ?
O3 H1 . 0.84(3) ?
O3 H2 . 0.83(7) ?
N1 C1 . 1.481(8) ?
N1 C5 . 1.482(9) ?
N1 C3 . 1.501(8) ?
N2 C4 . 1.470(8) ?
N2 C6 . 1.483(8) ?
N2 C2 . 1.491(8) ?
N2 Ag1 3_664 2.345(5) ?
C1 C2 . 1.556(10) ?
C1 H1A . 0.9700 ?
C1 H1B . 0.9700 ?
C2 H2A . 0.9700 ?
C2 H2B . 0.9700 ?
C3 C4 . 1.547(10) ?
C3 H3A . 0.9700 ?
C3 H3B . 0.9700 ?
C4 H4A . 0.9700 ?
C4 H4B . 0.9700 ?
C5 C6 . 1.532(9) ?
C5 H5A . 0.9700 ?
C5 H5B . 0.9700 ?
C6 H6A . 0.9700 ?
C6 H6B . 0.9700 ?

loop_
_geom_hbond_atom_site_label_D
_geom_hbond_atom_site_label_H
_geom_hbond_atom_site_label_A
_geom_hbond_site_symmetry_A
_geom_hbond_distance_DH
_geom_hbond_distance_HA
_geom_hbond_distance_DA
_geom_hbond_angle_DHA
O3 H1 O2 3_554 0.84(3) 2.06(4) 2.899(9) 176(9)
O3 H2 O1 1_455 0.83(7) 2.08(5) 2.854(7) 154(10)
